data_1543177
loop_
_publ_author_name
'Bugenhagen, Bernhard'
'Al Jasem, Yosef'
'Thiemann, Thies'

_publ_section_title
;
 <i>N</i>-Benzylcinnamamide
;
_journal_issue 4
_journal_name_full IUCrData
_journal_page_first x160647
_journal_paper_doi 10.1107/S2414314616006477
_journal_volume 1
_journal_year 2016
_chemical_formula_iupac 'C16 H15 N O'
_chemical_formula_moiety 'C16 H15 N O'
_chemical_formula_sum 'C16 H15 N O'
_chemical_formula_weight 237.29
_chemical_melting_point 386
_chemical_name_common
;
<i>N</i>-Benzylcinnamamide
;
_chemical_name_systematic
;
<i>N</i>-Benzyl-3-phenylprop-2-enamide
;
_space_group_crystal_system monoclinic
_space_group_IT_number 14
_space_group_name_Hall '-P 2ybc'
_space_group_name_H-M_alt 'P 1 21/c 1'
_symmetry_space_group_name_Hall '-P 2ybc'
_symmetry_space_group_name_H-M 'P 1 21/c 1'
_atom_sites_solution_hydrogens mixed
_cell_angle_alpha 90
_cell_angle_beta 94.2760(10)
_cell_angle_gamma 90
_cell_formula_units_Z 4
_cell_length_a 12.4817(6)
_cell_length_b 12.3107(6)
_cell_length_c 8.5737(4)
_cell_measurement_reflns_used 9967
_cell_measurement_temperature 100.10(10)
_cell_measurement_theta_max 28.84
_cell_measurement_theta_min 2.33
_cell_volume 1313.75(11)
_computing_cell_refinement
;
SAINT  (Bruker, 2013)
;
_computing_data_collection
;
APEX2 (Bruker, 2013)
;
_computing_data_reduction
;
SAINT  (Bruker, 2013)
;
_computing_molecular_graphics
;
PLATON (Spek, 2009) and Mercury (Macrae <i>et al.</i>,  2008)
;
_computing_publication_material
;
SHELXL2013 (Sheldrick, 2015<i>b</i>) and PLATON (Spek, 2009)
;
_computing_structure_refinement
;
SHELXL2013 (Sheldrick, 2015<i>b</i>) and <i>OLEX2</i> (Dolomanov <i>et al.</i>,
2009)
;
_computing_structure_solution
;
SHELXT (Sheldrick, 2015<i>a</i>)
;
_diffrn_ambient_temperature 100.10(10)
_diffrn_measured_fraction_theta_full 0.990
_diffrn_measured_fraction_theta_max 0.942
_diffrn_measurement_device_type 'Bruker APEXII CCD'
_diffrn_measurement_method '\f and \w scans'
_diffrn_radiation_type MoK\a
_diffrn_radiation_wavelength 0.71073
_diffrn_reflns_av_R_equivalents 0.0175
_diffrn_reflns_limit_h_max 16
_diffrn_reflns_limit_h_min -16
_diffrn_reflns_limit_k_max 16
_diffrn_reflns_limit_k_min -16
_diffrn_reflns_limit_l_max 11
_diffrn_reflns_limit_l_min -11
_diffrn_reflns_number 19856
_diffrn_reflns_theta_full 26.000
_diffrn_reflns_theta_max 28.854
_diffrn_reflns_theta_min 1.636
_diffrn_standards_number 0
_exptl_absorpt_coefficient_mu 0.075
_exptl_absorpt_correction_T_max 0.7458
_exptl_absorpt_correction_T_min 0.7049
_exptl_absorpt_correction_type multi-scan
_exptl_absorpt_process_details
;
(SADABS; Bruker, 2013)
;
_exptl_crystal_colour colourless
_exptl_crystal_density_diffrn 1.200
_exptl_crystal_description needle
_exptl_crystal_F_000 504
_exptl_crystal_size_max 0.3
_exptl_crystal_size_mid 0.1
_exptl_crystal_size_min 0.1
_refine_diff_density_max 0.335
_refine_diff_density_min -0.178
_refine_ls_extinction_method none
_refine_ls_goodness_of_fit_ref 1.036
_refine_ls_hydrogen_treatment mixed
_refine_ls_matrix_type full
_refine_ls_number_parameters 167
_refine_ls_number_reflns 3249
_refine_ls_number_restraints 0
_refine_ls_restrained_S_all 1.036
_refine_ls_R_factor_all 0.0400
_refine_ls_R_factor_gt 0.0376
_refine_ls_shift/su_max 0.001
_refine_ls_shift/su_mean 0.000
_refine_ls_structure_factor_coef Fsqd
_refine_ls_weighting_details 'w=1/[\s^2^(Fo^2^)+(0.0428P)^2^+0.5467P] where P=(Fo^2^+2Fc^2^)/3'
_refine_ls_weighting_scheme calc
_refine_ls_wR_factor_gt 0.0958
_refine_ls_wR_factor_ref 0.0977
_reflns_number_gt 3010
_reflns_number_total 3249
_reflns_threshold_expression 'I > 2\s(I)'
_cod_data_source_file su4034sup1.cif
_cod_data_source_block I
_cod_database_code 1543177
_shelx_space_group_comment
;
The symmetry employed for this shelxl refinement is uniquely defined
by the following loop, which should always be used as a source of
symmetry information in preference to the above space-group names.
They are only intended as comments.
;
_shelx_estimated_absorpt_t_min 0.978
_shelx_estimated_absorpt_t_max 0.993

loop_
_space_group_symop_operation_xyz
'x, y, z'
'-x, y+1/2, -z+1/2'
'-x, -y, -z'
'x, -y-1/2, z-1/2'

loop_
_atom_site_type_symbol
_atom_site_label
_atom_site_fract_x
_atom_site_fract_y
_atom_site_fract_z
_atom_site_U_iso_or_equiv
_atom_site_adp_type
_atom_site_calc_flag
_atom_site_occupancy
C C1 0.75871(7) 0.79875(7) 0.39369(10) 0.01464(18) Uani d 1
C C10 0.93424(7) 0.71049(8) 0.43422(10) 0.01744(19) Uani d 1
C C11 1.01755(7) 0.66577(7) 0.33259(10) 0.01582(18) Uani d 1
C C12 1.01050(7) 0.55828(8) 0.28088(12) 0.0199(2) Uani d 1
C C13 1.08325(8) 0.51807(8) 0.18015(12) 0.0237(2) Uani d 1
C C14 1.16460(8) 0.58402(9) 0.13148(11) 0.0231(2) Uani d 1
C C15 1.17303(8) 0.69091(9) 0.18333(11) 0.0216(2) Uani d 1
C C16 1.09960(7) 0.73147(8) 0.28338(11) 0.01817(19) Uani d 1
C C2 0.66405(7) 0.81776(8) 0.28144(10) 0.01739(19) Uani d 1
C C3 0.57548(7) 0.86518(8) 0.32619(11) 0.01755(19) Uani d 1
C C4 0.47794(7) 0.89036(8) 0.22575(11) 0.01776(19) Uani d 1
C C5 0.46773(8) 0.86615(9) 0.06536(12) 0.0228(2) Uani d 1
C C6 0.37579(8) 0.89571(10) -0.02580(13) 0.0269(2) Uani d 1
C C7 0.29287(8) 0.95052(9) 0.04032(14) 0.0271(2) Uani d 1
C C8 0.30175(8) 0.97456(9) 0.19887(15) 0.0291(2) Uani d 1
C C9 0.39331(8) 0.94385(9) 0.29075(13) 0.0246(2) Uani d 1
H H1 0.8262(11) 0.7126(11) 0.2406(17) 0.027(3) Uiso d 1
H H10A 0.9172 0.6556 0.5130 0.021 Uiso calc 1
H H10B 0.9628 0.7759 0.4902 0.021 Uiso calc 1
H H12 0.9557 0.5123 0.3148 0.024 Uiso calc 1
H H13 1.0773 0.4451 0.1444 0.028 Uiso calc 1
H H14 1.2144 0.5562 0.0630 0.028 Uiso calc 1
H H15 1.2287 0.7362 0.1506 0.026 Uiso calc 1
H H16 1.1055 0.8046 0.3184 0.022 Uiso calc 1
H H2 0.6668 0.7957 0.1756 0.021 Uiso calc 1
H H3 0.5753 0.8846 0.4334 0.021 Uiso calc 1
H H5 0.5241 0.8293 0.0189 0.027 Uiso calc 1
H H6 0.3694 0.8784 -0.1341 0.032 Uiso calc 1
H H7 0.2305 0.9714 -0.0228 0.033 Uiso calc 1
H H8 0.2454 1.0120 0.2446 0.035 Uiso calc 1
H H9 0.3983 0.9595 0.3995 0.030 Uiso calc 1
N N1 0.83680(6) 0.73863(7) 0.33718(9) 0.01585(17) Uani d 1
O O1 0.76568(5) 0.83631(6) 0.52847(7) 0.01820(16) Uani d 1

loop_
_atom_site_aniso_label
_atom_site_aniso_U_11
_atom_site_aniso_U_22
_atom_site_aniso_U_33
_atom_site_aniso_U_12
_atom_site_aniso_U_13
_atom_site_aniso_U_23
O1 0.0185(3) 0.0229(3) 0.0130(3) 0.0016(3) -0.0005(2) -0.0003(2)
N1 0.0136(4) 0.0202(4) 0.0132(3) 0.0014(3) -0.0027(3) -0.0016(3)
C1 0.0137(4) 0.0159(4) 0.0143(4) -0.0010(3) 0.0002(3) 0.0029(3)
C2 0.0148(4) 0.0234(5) 0.0136(4) 0.0005(3) -0.0016(3) -0.0006(3)
C3 0.0168(4) 0.0197(4) 0.0158(4) 0.0008(3) -0.0012(3) -0.0017(3)
C4 0.0141(4) 0.0179(4) 0.0208(4) 0.0008(3) -0.0017(3) -0.0017(3)
C5 0.0167(4) 0.0302(5) 0.0211(5) 0.0029(4) -0.0011(3) -0.0026(4)
C6 0.0208(5) 0.0359(6) 0.0231(5) -0.0010(4) -0.0055(4) 0.0009(4)
C7 0.0172(5) 0.0255(5) 0.0370(6) 0.0014(4) -0.0090(4) 0.0026(4)
C8 0.0177(5) 0.0262(5) 0.0426(6) 0.0072(4) -0.0036(4) -0.0093(5)
C9 0.0192(5) 0.0266(5) 0.0275(5) 0.0045(4) -0.0024(4) -0.0095(4)
C10 0.0155(4) 0.0218(4) 0.0144(4) 0.0040(3) -0.0031(3) 0.0004(3)
C11 0.0143(4) 0.0179(4) 0.0145(4) 0.0035(3) -0.0042(3) 0.0004(3)
C12 0.0151(4) 0.0181(4) 0.0258(5) 0.0000(3) -0.0037(3) -0.0006(4)
C13 0.0212(5) 0.0201(5) 0.0286(5) 0.0053(4) -0.0052(4) -0.0067(4)
C14 0.0186(4) 0.0306(5) 0.0200(4) 0.0082(4) -0.0004(3) -0.0025(4)
C15 0.0176(4) 0.0269(5) 0.0200(4) 0.0004(4) -0.0006(3) 0.0044(4)
C16 0.0186(4) 0.0174(4) 0.0177(4) 0.0006(3) -0.0037(3) 0.0008(3)

loop_
_atom_type_symbol
_atom_type_description
_atom_type_scat_dispersion_real
_atom_type_scat_dispersion_imag
_atom_type_scat_source
C C 0.0033 0.0016 'International Tables Vol C Tables 4.2.6.8 and 6.1.1.4'
H H 0.0000 0.0000 'International Tables Vol C Tables 4.2.6.8 and 6.1.1.4'
N N 0.0061 0.0033 'International Tables Vol C Tables 4.2.6.8 and 6.1.1.4'
O O 0.0106 0.0060 'International Tables Vol C Tables 4.2.6.8 and 6.1.1.4'

loop_
_geom_angle_atom_site_label_1
_geom_angle_atom_site_label_2
_geom_angle_atom_site_label_3
_geom_angle
C1 N1 H1 118.3(9)
C1 N1 C10 121.36(8)
C10 N1 H1 120.3(9)
O1 C1 N1 122.59(8)
O1 C1 C2 122.78(8)
N1 C1 C2 114.63(8)
C1 C2 H2 119.3
C3 C2 C1 121.30(8)
C3 C2 H2 119.3
C2 C3 H3 116.8
C2 C3 C4 126.33(9)
C4 C3 H3 116.8
C5 C4 C3 122.66(8)
C9 C4 C3 118.93(8)
C9 C4 C5 118.38(9)
C4 C5 H5 119.8
C6 C5 C4 120.46(9)
C6 C5 H5 119.8
C5 C6 H6 119.8
C5 C6 C7 120.45(10)
C7 C6 H6 119.8
C6 C7 H7 120.2
C8 C7 C6 119.68(9)
C8 C7 H7 120.2
C7 C8 H8 120.0
C7 C8 C9 119.93(10)
C9 C8 H8 120.0
C4 C9 H9 119.5
C8 C9 C4 121.09(10)
C8 C9 H9 119.5
N1 C10 H10A 109.7
N1 C10 H10B 109.7
N1 C10 C11 109.71(7)
H10A C10 H10B 108.2
C11 C10 H10A 109.7
C11 C10 H10B 109.7
C12 C11 C10 119.94(8)
C16 C11 C10 121.07(8)
C16 C11 C12 118.94(9)
C11 C12 H12 119.8
C13 C12 C11 120.41(9)
C13 C12 H12 119.8
C12 C13 H13 119.8
C14 C13 C12 120.31(9)
C14 C13 H13 119.8
C13 C14 H14 120.1
C13 C14 C15 119.80(9)
C15 C14 H14 120.1
C14 C15 H15 120.1
C14 C15 C16 119.89(9)
C16 C15 H15 120.1
C11 C16 H16 119.7
C15 C16 C11 120.65(9)
C15 C16 H16 119.7

loop_
_geom_bond_atom_site_label_1
_geom_bond_atom_site_label_2
_geom_bond_distance
C1 C2 1.4857(12)
C10 H10A 0.9900
C10 H10B 0.9900
C10 C11 1.5096(12)
C11 C12 1.3963(13)
C11 C16 1.3948(13)
C12 H12 0.9500
C12 C13 1.3901(14)
C13 H13 0.9500
C13 C14 1.3884(15)
C14 H14 0.9500
C14 C15 1.3904(15)
C15 H15 0.9500
C15 C16 1.3937(14)
C16 H16 0.9500
C2 H2 0.9500
C2 C3 1.3317(13)
C3 H3 0.9500
C3 C4 1.4709(12)
C4 C5 1.4036(13)
C4 C9 1.3956(13)
C5 H5 0.9500
C5 C6 1.3879(14)
C6 H6 0.9500
C6 C7 1.3911(15)
C7 H7 0.9500
C7 C8 1.3876(17)
C8 H8 0.9500
C8 C9 1.3912(14)
C9 H9 0.9500
N1 H1 0.889(14)
N1 C1 1.3427(12)
N1 C10 1.4631(11)
O1 C1 1.2417(11)

loop_
_geom_hbond_atom_site_label_D
_geom_hbond_atom_site_label_H
_geom_hbond_atom_site_label_A
_geom_hbond_site_symmetry_A
_geom_hbond_distance_DH
_geom_hbond_distance_HA
_geom_hbond_distance_DA
_geom_hbond_angle_DHA
C3 H3 O1 1_555 0.95 2.52 2.8559(11) 101
N1 H1 O1 4_575 0.889(14) 2.009(14) 2.8800(10) 166.3(13)
C2 H2 O1 4_575 0.95 2.45 3.2126(11) 138
C10 H10B Cg1 4_576 0.99 2.81 3.7058(10) 151
C7 H7 Cg1 4_475 0.95 2.88 3.6303(12) 137

loop_
_geom_torsion_atom_site_label_1
_geom_torsion_atom_site_label_2
_geom_torsion_atom_site_label_3
_geom_torsion_atom_site_label_4
_geom_torsion
C1 C2 C3 C4 178.62(9)
C1 N1 C10 C11 -167.08(8)
C10 C11 C16 C15 -176.84(8)
C10 C11 C12 C13 176.38(8)
C10 N1 C1 C2 -178.57(8)
C10 N1 C1 O1 2.12(14)
C11 C12 C13 C14 0.85(15)
C12 C13 C14 C15 -0.25(15)
C12 C11 C16 C15 0.45(13)
C13 C14 C15 C16 -0.23(14)
C14 C15 C16 C11 0.13(14)
C16 C11 C12 C13 -0.94(13)
C2 C3 C4 C9 -177.84(10)
C2 C3 C4 C5 -0.12(16)
C3 C4 C9 C8 176.57(10)
C3 C4 C5 C6 -177.25(10)
C4 C5 C6 C7 0.51(17)
C5 C6 C7 C8 -0.77(17)
C5 C4 C9 C8 -1.25(16)
C6 C7 C8 C9 0.01(17)
C7 C8 C9 C4 1.01(17)
C9 C4 C5 C6 0.49(16)
N1 C10 C11 C16 98.18(10)
N1 C10 C11 C12 -79.08(10)
N1 C1 C2 C3 172.24(9)
O1 C1 C2 C3 -8.45(15)

_cod_database_fobs_code 1543177
